data_7247630
loop_
_publ_author_name
'Gao, Cheng-Cheng'
'Tang, Xue-Na'
'Miao, Jing-Ling'
'Li, Yu'
'Li, Cuncheng'
'Liu, Guang-Ning'

_publ_section_title
;
 Regulating the crystal and electronic structures and optical properties
 of hybrid bromoplumbates with alkylated N, S- or P-containing aromatic
 cations
;
_journal_issue 47
_journal_name_full CrystEngComm
_journal_page_first 6556
_journal_page_last 6567
_journal_paper_doi 10.1039/D3CE00931A
_journal_volume 25
_journal_year 2023
_chemical_formula_moiety 'Br3 Pb, C9 H10 N S'
_chemical_formula_sum 'C9 H10 Br3 N Pb S'
_chemical_formula_weight 611.16
_space_group_crystal_system orthorhombic
_space_group_IT_number 61
_space_group_name_Hall '-P 2ac 2ab'
_space_group_name_H-M_alt 'P b c a'
_atom_sites_solution_hydrogens geom
_atom_sites_solution_primary direct
_audit_creation_date 2023-09-20
_audit_creation_method
;
FinalCif V106 by Daniel Kratzert, Freiburg 2023,
https://dkratzert.de/finalcif.html
;
_audit_update_record
;
2023-09-21 deposited with the CCDC.	2023-11-01 downloaded from the CCDC.
;
_cell_angle_alpha 90
_cell_angle_beta 90
_cell_angle_gamma 90
_cell_formula_units_Z 8
_cell_length_a 17.7030(10)
_cell_length_b 7.8270(3)
_cell_length_c 20.1031(11)
_cell_measurement_reflns_used 2021
_cell_measurement_temperature 293(2)
_cell_measurement_theta_max 28.6940
_cell_measurement_theta_min 4.1490
_cell_volume 2785.5(2)
_computing_cell_refinement
;
CrysAlisPro, Agilent Technologies,
Version 1.171.37.35 (release 13-08-2014 CrysAlis171 .NET)
(compiled Aug 13 2014,18:06:01)
;
_computing_data_collection
;
CrysAlisPro, Agilent Technologies,
Version 1.171.37.35 (release 13-08-2014 CrysAlis171 .NET)
(compiled Aug 13 2014,18:06:01)
;
_computing_data_reduction
;
CrysAlisPro, Agilent Technologies,
Version 1.171.37.35 (release 13-08-2014 CrysAlis171 .NET)
(compiled Aug 13 2014,18:06:01)
;
_computing_molecular_graphics 'Olex2 (Dolomanov et al., 2009)'
_computing_publication_material 'Olex2 (Dolomanov et al., 2009)'
_computing_structure_refinement 'ShelXL (Sheldrick, 2015)'
_computing_structure_solution 'SIR2004 (Burla et al., 2007)'
_diffrn_ambient_temperature 293(2)
_diffrn_detector 'CCD plate'
_diffrn_detector_area_resol_mean 16.0355
_diffrn_detector_type Eos
_diffrn_measured_fraction_theta_full 0.997
_diffrn_measured_fraction_theta_max 0.997
_diffrn_measurement_details
;
#__ type_ start__ end____ width___ exp.time_
  1 omega   35.00   88.00   1.0000   30.0000
omega____ theta____ kappa____ phi______ frames
    -       15.8569  178.0000  -90.0000 53

#__ type_ start__ end____ width___ exp.time_
  2 omega  -53.00   33.00   1.0000   30.0000
omega____ theta____ kappa____ phi______ frames
    -       15.8569  -37.0000  -30.0000 86

#__ type_ start__ end____ width___ exp.time_
  3 omega  -83.00  -48.00   1.0000   30.0000
omega____ theta____ kappa____ phi______ frames
    -      -16.9507  -57.0000  120.0000 35
;
_diffrn_measurement_device 'four-circle diffractometer'
_diffrn_measurement_device_type 'Xcalibur, Eos, Gemini'
_diffrn_measurement_method '\w scans'
_diffrn_orient_matrix_UB_11 -0.0172086000
_diffrn_orient_matrix_UB_12 0.0594442000
_diffrn_orient_matrix_UB_13 -0.0218828000
_diffrn_orient_matrix_UB_21 0.0358088000
_diffrn_orient_matrix_UB_22 0.0368702000
_diffrn_orient_matrix_UB_23 -0.0066077000
_diffrn_orient_matrix_UB_31 0.0051855000
_diffrn_orient_matrix_UB_32 -0.0576396000
_diffrn_orient_matrix_UB_33 -0.0268689000
_diffrn_radiation_monochromator graphite
_diffrn_radiation_probe x-ray
_diffrn_radiation_type MoK\a
_diffrn_radiation_wavelength 0.71073
_diffrn_reflns_av_R_equivalents 0.1061
_diffrn_reflns_av_unetI/netI 0.1333
_diffrn_reflns_Laue_measured_fraction_full 0.997
_diffrn_reflns_Laue_measured_fraction_max 0.997
_diffrn_reflns_limit_h_max 20
_diffrn_reflns_limit_h_min -21
_diffrn_reflns_limit_k_max 8
_diffrn_reflns_limit_k_min -9
_diffrn_reflns_limit_l_max 17
_diffrn_reflns_limit_l_min -24
_diffrn_reflns_number 7972
_diffrn_reflns_point_group_measured_fraction_full 0.997
_diffrn_reflns_point_group_measured_fraction_max 0.997
_diffrn_reflns_theta_full 25.242
_diffrn_reflns_theta_max 25.349
_diffrn_reflns_theta_min 3.067
_diffrn_source 'Enhance (Mo) X-ray Source'
_exptl_absorpt_coefficient_mu 20.840
_exptl_absorpt_correction_T_max 1.00000
_exptl_absorpt_correction_T_min 0.07230
_exptl_absorpt_correction_type multi-scan
_exptl_absorpt_process_details
;
CrysAlisPro, Agilent Technologies,
Version 1.171.37.35 (release 13-08-2014 CrysAlis171 .NET)
(compiled Aug 13 2014,18:06:01)
Empirical absorption correction using spherical harmonics,
 implemented in SCALE3 ABSPACK scaling algorithm.
;
_exptl_crystal_colour 'clear light yellow'
_exptl_crystal_colour_lustre clear
_exptl_crystal_colour_modifier light
_exptl_crystal_colour_primary yellow
_exptl_crystal_density_diffrn 2.915
_exptl_crystal_description prism
_exptl_crystal_F_000 2192
_exptl_crystal_preparation Luminescent
_exptl_crystal_size_max 0.4
_exptl_crystal_size_mid 0.1
_exptl_crystal_size_min 0.05
_refine_diff_density_max 2.555
_refine_diff_density_min -3.082
_refine_diff_density_rms 0.435
_refine_ls_extinction_coef 0.00061(7)
_refine_ls_extinction_expression Fc^*^=kFc[1+0.001xFc^2^\l^3^/sin(2\q)]^-1/4^
_refine_ls_extinction_method 'SHELXL-2014/7 (Sheldrick 2014'
_refine_ls_goodness_of_fit_ref 0.911
_refine_ls_hydrogen_treatment constr
_refine_ls_matrix_type full
_refine_ls_number_parameters 138
_refine_ls_number_reflns 2546
_refine_ls_number_restraints 12
_refine_ls_restrained_S_all 0.910
_refine_ls_R_factor_all 0.1258
_refine_ls_R_factor_gt 0.0667
_refine_ls_shift/su_max 0.000
_refine_ls_shift/su_mean 0.000
_refine_ls_structure_factor_coef Fsqd
_refine_ls_weighting_details 'w=1/[\s^2^(Fo^2^)+(0.0504P)^2^] where P=(Fo^2^+2Fc^2^)/3'
_refine_ls_weighting_scheme calc
_refine_ls_wR_factor_gt 0.1294
_refine_ls_wR_factor_ref 0.1604
_reflns_Friedel_coverage 0.000
_reflns_number_gt 1292
_reflns_number_total 2546
_reflns_threshold_expression 'I > 2\s(I)'
_cod_data_source_file d3ce00931a2.cif
_cod_data_source_block cmp2
_cod_depositor_comments 'Adding full bibliography for 7247629--7247634.cif.'
_cod_database_code 7247630
_chemical_oxdiff_formula 'C H N S Br Pb'
_shelx_shelxl_version_number 2014/7
_olex2_refinement_description
;
1. Fixed Uiso
 At 1.2 times of:
  All C(H) groups, All C(H,H) groups
 At 1.5 times of:
  All C(H,H,H) groups
2. Uiso/Uaniso restraints and constraints
Uanis(C6) \\sim Ueq, Uanis(C7) \\sim Ueq: with sigma of 0.01 and sigma for
terminal atoms of 0.02
3.a Secondary CH2 refined with riding coordinates:
 C8(H8A,H8B)
3.b Aromatic/amide H refined with riding coordinates:
 C2(H2), C3(H3), C4(H4), C5(H5), C7(H7)
3.c Idealised Me refined as rotating group:
 C9(H9A,H9B,H9C)
;
_olex2_submission_special_instructions 'No special instructions were received'
_shelx_space_group_comment
;
The symmetry employed for this shelxl refinement is uniquely defined
by the following loop, which should always be used as a source of
symmetry information in preference to the above space-group names.
They are only intended as comments.
;
_reflns_odcompleteness_completeness 99.51
_reflns_odcompleteness_iscentric 1
_reflns_odcompleteness_theta 26.32
_shelx_estimated_absorpt_t_min 0.044
_shelx_estimated_absorpt_t_max 0.422

loop_
_space_group_symop_operation_xyz
'x, y, z'
'-x+1/2, -y, z+1/2'
'-x, y+1/2, -z+1/2'
'x+1/2, -y+1/2, -z'
'-x, -y, -z'
'x-1/2, y, -z-1/2'
'x, -y-1/2, z-1/2'
'-x-1/2, y-1/2, z'

loop_
_atom_site_label
_atom_site_type_symbol
_atom_site_fract_x
_atom_site_fract_y
_atom_site_fract_z
_atom_site_U_iso_or_equiv
_atom_site_adp_type
_atom_site_occupancy
_atom_site_site_symmetry_order
_atom_site_calc_flag
_atom_site_refinement_flags_posn
_atom_site_refinement_flags_adp
_atom_site_refinement_flags_occupancy
_atom_site_disorder_assembly
_atom_site_disorder_group
Pb1 Pb 0.74687(4) 0.13602(7) 0.41722(3) 0.0333(3) Uani 1 1 d . . . . .
Br1 Br 0.88200(12) 0.3617(2) 0.41007(9) 0.0425(5) Uani 1 1 d . . . . .
Br2 Br 0.68352(13) 0.3756(2) 0.31827(8) 0.0443(6) Uani 1 1 d . . . . .
Br3 Br 0.67680(12) 0.3833(2) 0.51501(8) 0.0416(5) Uani 1 1 d . . . . .
S1 S 0.5070(3) 0.2626(5) 0.4474(2) 0.0441(13) Uani 1 1 d . . . . .
N1 N 0.4575(10) 0.4694(14) 0.3619(6) 0.040(4) Uani 1 1 d . . . . .
C1 C 0.4274(12) 0.204(2) 0.4029(8) 0.042(5) Uani 1 1 d . . . . .
C2 C 0.3857(13) 0.051(2) 0.4060(8) 0.044(5) Uani 1 1 d . . . . .
H2 H 0.3978 -0.0327 0.4369 0.053 Uiso 1 1 calc R . . . .
C3 C 0.3291(15) 0.029(2) 0.3644(8) 0.058(7) Uani 1 1 d . . . . .
H3 H 0.3032 -0.0739 0.3650 0.069 Uiso 1 1 calc R . . . .
C4 C 0.3058(14) 0.1595(19) 0.3181(8) 0.049(6) Uani 1 1 d . . . . .
H4 H 0.2639 0.1452 0.2908 0.059 Uiso 1 1 calc R . . . .
C5 C 0.3493(11) 0.308(2) 0.3163(8) 0.036(4) Uani 1 1 d . . . . .
H5 H 0.3373 0.3931 0.2859 0.043 Uiso 1 1 calc R . . . .
C6 C 0.4087(11) 0.3297(19) 0.3581(8) 0.031(4) Uani 1 1 d . U . . .
C7 C 0.5087(12) 0.446(2) 0.4075(7) 0.038(4) Uani 1 1 d . U . . .
H7 H 0.5447 0.5292 0.4170 0.046 Uiso 1 1 calc R . . . .
C8 C 0.4507(14) 0.6242(17) 0.3192(8) 0.050(6) Uani 1 1 d . . . . .
H8A H 0.4794 0.7169 0.3389 0.060 Uiso 1 1 calc R . . . .
H8B H 0.3982 0.6590 0.3171 0.060 Uiso 1 1 calc R . . . .
C9 C 0.4790(14) 0.592(2) 0.2506(8) 0.058(6) Uani 1 1 d . . . . .
H9A H 0.4683 0.6892 0.2231 0.088 Uiso 1 1 calc GR . . . .
H9B H 0.4544 0.4929 0.2327 0.088 Uiso 1 1 calc GR . . . .
H9C H 0.5325 0.5730 0.2519 0.088 Uiso 1 1 calc GR . . . .

loop_
_atom_site_aniso_label
_atom_site_aniso_U_11
_atom_site_aniso_U_22
_atom_site_aniso_U_33
_atom_site_aniso_U_23
_atom_site_aniso_U_13
_atom_site_aniso_U_12
Pb1 0.0324(5) 0.0269(4) 0.0406(5) 0.0009(3) -0.0010(3) -0.0016(3)
Br1 0.0280(13) 0.0387(10) 0.0608(11) 0.0015(8) 0.0008(10) 0.0029(9)
Br2 0.0440(15) 0.0529(11) 0.0360(9) 0.0046(7) -0.0056(9) 0.0004(10)
Br3 0.0378(13) 0.0510(10) 0.0359(8) -0.0008(7) 0.0024(9) -0.0049(10)
S1 0.046(4) 0.047(3) 0.039(2) 0.005(2) -0.006(3) -0.008(3)
N1 0.053(13) 0.019(7) 0.047(8) -0.002(6) 0.012(9) 0.002(8)
C1 0.049(16) 0.038(10) 0.037(9) -0.010(8) 0.008(10) -0.001(11)
C2 0.052(17) 0.032(10) 0.048(10) -0.006(8) 0.000(11) -0.014(11)
C3 0.10(2) 0.028(9) 0.048(10) -0.013(8) -0.017(13) -0.016(11)
C4 0.053(17) 0.037(10) 0.056(11) -0.017(9) -0.008(12) 0.001(11)
C5 0.027(13) 0.042(10) 0.038(9) -0.012(8) 0.011(9) -0.001(9)
C6 0.021(8) 0.033(7) 0.039(7) -0.007(6) 0.007(7) 0.001(7)
C7 0.027(9) 0.046(7) 0.041(7) 0.001(6) 0.013(7) 0.001(7)
C8 0.071(19) 0.027(9) 0.053(11) 0.008(8) -0.001(11) -0.006(10)
C9 0.046(14) 0.076(13) 0.053(12) 0.026(10) 0.002(12) 0.016(12)

loop_
_atom_type_symbol
_atom_type_description
_atom_type_scat_dispersion_real
_atom_type_scat_dispersion_imag
_atom_type_scat_source
C C 0.0033 0.0016 'International Tables Vol C Tables 4.2.6.8 and 6.1.1.4'
H H 0.0000 0.0000 'International Tables Vol C Tables 4.2.6.8 and 6.1.1.4'
Br Br -0.2901 2.4595 'International Tables Vol C Tables 4.2.6.8 and 6.1.1.4'
N N 0.0061 0.0033 'International Tables Vol C Tables 4.2.6.8 and 6.1.1.4'
Pb Pb -3.3944 10.1111 'International Tables Vol C Tables 4.2.6.8 and 6.1.1.4'
S S 0.1246 0.1234 'International Tables Vol C Tables 4.2.6.8 and 6.1.1.4'

loop_
_geom_angle_atom_site_label_1
_geom_angle_atom_site_label_2
_geom_angle_atom_site_label_3
_geom_angle
_geom_angle_site_symmetry_1
_geom_angle_site_symmetry_3
_geom_angle_publ_flag
Br1 Pb1 Br1 171.30(6) . 8_755 ?
Br1 Pb1 Br2 92.27(5) . 8_755 ?
Br1 Pb1 Br3 88.93(5) . . ?
Br1 Pb1 Br3 93.38(5) . 8_755 ?
Br2 Pb1 Br1 97.33(6) . 8_755 ?
Br2 Pb1 Br1 84.02(5) . . ?
Br2 Pb1 Br1 79.04(5) 8_755 8_755 ?
Br2 Pb1 Br2 97.82(6) . 8_755 ?
Br2 Pb1 Br3 82.87(5) . . ?
Br2 Pb1 Br3 176.07(6) . 8_755 ?
Br3 Pb1 Br1 84.79(5) 8_755 8_755 ?
Br3 Pb1 Br1 99.76(5) . 8_755 ?
Br3 Pb1 Br2 79.30(5) 8_755 8_755 ?
Br3 Pb1 Br2 178.68(5) . 8_755 ?
Br3 Pb1 Br3 100.07(6) . 8_755 ?
Pb1 Br1 Pb1 79.60(5) . 8_765 ?
Pb1 Br2 Pb1 80.48(4) . 8_765 ?
Pb1 Br3 Pb1 79.47(4) . 8_765 ?
C7 S1 C1 89.7(9) . . ?
C6 N1 C8 123.8(16) . . ?
C7 N1 C6 111.0(14) . . ?
C7 N1 C8 125.2(17) . . ?
C2 C1 S1 129.1(14) . . ?
C6 C1 S1 110.1(13) . . ?
C6 C1 C2 120.7(18) . . ?
C1 C2 H2 120.5 . . ?
C3 C2 C1 118.9(17) . . ?
C3 C2 H2 120.5 . . ?
C2 C3 H3 118.8 . . ?
C2 C3 C4 122.4(17) . . ?
C4 C3 H3 118.8 . . ?
C3 C4 H4 121.7 . . ?
C5 C4 C3 116.6(19) . . ?
C5 C4 H4 121.7 . . ?
C4 C5 H5 119.4 . . ?
C6 C5 C4 121.2(16) . . ?
C6 C5 H5 119.4 . . ?
C1 C6 N1 112.2(16) . . ?
C5 C6 N1 127.8(15) . . ?
C5 C6 C1 120.0(16) . . ?
S1 C7 H7 121.5 . . ?
N1 C7 S1 117.0(15) . . ?
N1 C7 H7 121.5 . . ?
N1 C8 H8A 109.3 . . ?
N1 C8 H8B 109.3 . . ?
N1 C8 C9 111.6(14) . . ?
H8A C8 H8B 108.0 . . ?
C9 C8 H8A 109.3 . . ?
C9 C8 H8B 109.3 . . ?
C8 C9 H9A 109.5 . . ?
C8 C9 H9B 109.5 . . ?
C8 C9 H9C 109.5 . . ?
H9A C9 H9B 109.5 . . ?
H9A C9 H9C 109.5 . . ?
H9B C9 H9C 109.5 . . ?

loop_
_geom_bond_atom_site_label_1
_geom_bond_atom_site_label_2
_geom_bond_distance
_geom_bond_site_symmetry_2
_geom_bond_publ_flag
Pb1 Br1 2.977(2) . ?
Pb1 Br1 3.136(2) 8_755 ?
Pb1 Br2 3.1032(18) 8_755 ?
Pb1 Br2 2.9550(17) . ?
Pb1 Br3 3.0989(18) 8_755 ?
Pb1 Br3 3.0248(18) . ?
Br1 Pb1 3.136(2) 8_765 ?
Br2 Pb1 3.1032(18) 8_765 ?
Br3 Pb1 3.0989(18) 8_765 ?
S1 C1 1.73(2) . ?
S1 C7 1.645(17) . ?
N1 C6 1.40(2) . ?
N1 C7 1.30(2) . ?
N1 C8 1.490(17) . ?
C1 C2 1.40(2) . ?
C1 C6 1.37(2) . ?
C2 H2 0.9300 . ?
C2 C3 1.31(3) . ?
C3 H3 0.9300 . ?
C3 C4 1.44(2) . ?
C4 H4 0.9300 . ?
C4 C5 1.39(2) . ?
C5 H5 0.9300 . ?
C5 C6 1.36(2) . ?
C7 H7 0.9300 . ?
C8 H8A 0.9700 . ?
C8 H8B 0.9700 . ?
C8 C9 1.49(2) . ?
C9 H9A 0.9600 . ?
C9 H9B 0.9600 . ?
C9 H9C 0.9600 . ?
